data_4129743
loop_
_publ_author_name
'Li, Liangchun'
'Matsuo, Tsukasa'
'Hashizume, Daisuke'
'Fueno, Hiroyuki'
'Tanaka, Kazuyoshi'
'Tamao, Kohei'

_publ_section_title
;
 Coplanar Oligo(p-phenylenedisilenylene)s as Si&#x2550;Si Analogues of
 Oligo(p-phenylenevinylene)s: Evidence for Extended \p-Conjugation through
 the Carbon and Silicon \p-Frameworks.
;
_journal_issue 47
_journal_name_full 'Journal of the American Chemical Society'
_journal_page_first 15026
_journal_page_last 15035
_journal_paper_doi 10.1021/jacs.5b10113
_journal_volume 137
_journal_year 2015
_chemical_formula_moiety 'C72 H108 O2 Si2'
_chemical_formula_sum 'C72 H108 O2 Si2'
_chemical_formula_weight 1061.76
_chemical_name_common HexOMEind-DSM
_space_group_IT_number 2
_space_group_name_Hall '-P 1'
_space_group_name_H-M_alt 'P -1'
_symmetry_cell_setting triclinic
_symmetry_Int_Tables_number 2
_symmetry_space_group_name_Hall '-P 1'
_symmetry_space_group_name_H-M 'P -1'
_atom_sites_solution_hydrogens geom
_atom_sites_solution_primary direct
_atom_sites_solution_secondary difmap
_audit_creation_method SHELXL-97
_cell_angle_alpha 79.962(6)
_cell_angle_beta 87.970(8)
_cell_angle_gamma 66.481(5)
_cell_formula_units_Z 1
_cell_length_a 10.7674(19)
_cell_length_b 11.3808(18)
_cell_length_c 14.553(3)
_cell_measurement_reflns_used 4580
_cell_measurement_temperature 293
_cell_measurement_theta_max 27.5
_cell_measurement_theta_min 3.2
_cell_volume 1609.0(5)
_computing_cell_refinement CrystalClear
_computing_data_collection CrystalClear
_computing_data_reduction CrystalClear
_computing_structure_refinement 'SHELXL-97 (Sheldrick, 1997)'
_computing_structure_solution 'SHELXS-97 (Sheldrick, 1990)'
_diffrn_ambient_temperature 293
_diffrn_detector_area_resol_mean 7.31
_diffrn_measured_fraction_theta_full 0.987
_diffrn_measured_fraction_theta_max 0.987
_diffrn_measurement_device_type 'Rigaku AFC-10 with Saturn724+ CCD'
_diffrn_measurement_method \w-scan
_diffrn_radiation_monochromator cofocal
_diffrn_radiation_source 'fine-focus rotating anode'
_diffrn_radiation_type MoK\a
_diffrn_radiation_wavelength 0.71073
_diffrn_reflns_av_R_equivalents 0.0266
_diffrn_reflns_av_sigmaI/netI 0.0348
_diffrn_reflns_limit_h_max 13
_diffrn_reflns_limit_h_min -13
_diffrn_reflns_limit_k_max 14
_diffrn_reflns_limit_k_min -14
_diffrn_reflns_limit_l_max 18
_diffrn_reflns_limit_l_min -18
_diffrn_reflns_number 19250
_diffrn_reflns_theta_full 27.46
_diffrn_reflns_theta_max 27.46
_diffrn_reflns_theta_min 3.39
_exptl_absorpt_coefficient_mu 0.098
_exptl_absorpt_correction_T_max 0.9902
_exptl_absorpt_correction_T_min 0.9711
_exptl_absorpt_correction_type multi-scan
_exptl_absorpt_process_details
;
 MULABS - Empirical Correction for Absorption Anisotropy.
 R.H. Blessing, Acta Crystallogr., Sect. A. 51, 33-38 (1995).
;
_exptl_crystal_colour yellow
_exptl_crystal_density_diffrn 1.096
_exptl_crystal_density_method 'not measured'
_exptl_crystal_description block
_exptl_crystal_F_000 584
_exptl_crystal_size_max 0.30
_exptl_crystal_size_mid 0.15
_exptl_crystal_size_min 0.10
_refine_diff_density_max 0.426
_refine_diff_density_min -0.252
_refine_diff_density_rms 0.044
_refine_ls_extinction_method none
_refine_ls_goodness_of_fit_ref 1.036
_refine_ls_hydrogen_treatment constr
_refine_ls_matrix_type full
_refine_ls_number_parameters 381
_refine_ls_number_reflns 7244
_refine_ls_number_restraints 21
_refine_ls_restrained_S_all 1.051
_refine_ls_R_factor_all 0.0663
_refine_ls_R_factor_gt 0.0493
_refine_ls_shift/su_max 0.000
_refine_ls_shift/su_mean 0.000
_refine_ls_structure_factor_coef Fsqd
_refine_ls_weighting_details 'calc w=1/[\s^2^(Fo^2^)+(0.1000P)^2^+0.0000P] where P=(Fo^2^+2Fc^2^)/3'
_refine_ls_weighting_scheme calc
_refine_ls_wR_factor_gt 0.1414
_refine_ls_wR_factor_ref 0.1535
_reflns_number_gt 5353
_reflns_number_total 7244
_reflns_threshold_expression >2sigma(I)
_cod_data_source_file ja5b10113_si_003.cif
_cod_data_source_block HexOMEind-DSM
_cod_depositor_comments
;
The following automatic conversions were performed:

data item '_exptl_absorpt_correction_type' value 'Multi-scan' was
changed to 'multi-scan' in accordance with the
/home/saulius/struct/COD-crude-data/automatic-downloads/DataCite-retrospective/ACS/depositions/lib/dictionaries/cif_core.dic
dictionary named 'cif_core.dic' version 2.4.2 last updated on
2011-04-26.

Automatic conversion script
Id: cif_fix_values 6909 2019-04-08 15:41:33Z antanas 
;
_cod_database_code 4129743

loop_
_symmetry_equiv_pos_as_xyz
'x, y, z'
'-x, -y, -z'

loop_
_atom_site_label
_atom_site_type_symbol
_atom_site_fract_x
_atom_site_fract_y
_atom_site_fract_z
_atom_site_U_iso_or_equiv
_atom_site_adp_type
_atom_site_occupancy
_atom_site_symmetry_multiplicity
_atom_site_calc_flag
_atom_site_refinement_flags
_atom_site_disorder_assembly
_atom_site_disorder_group
C1 C 0.94453(14) 0.15122(13) 0.33670(9) 0.0280(3) Uani 1 1 d . . .
C2 C 1.04036(14) 0.11122(13) 0.26613(10) 0.0288(3) Uani 1 1 d . . .
C3 C 1.12375(15) -0.02686(14) 0.24574(10) 0.0339(3) Uani 1 1 d . . .
C4 C 1.16591(18) 0.00517(16) 0.14482(11) 0.0423(4) Uani 1 1 d . . .
H4 H 1.2523 -0.0619 0.1336 0.051 Uiso 1 1 calc R . .
H4A H 1.0987 0.0091 0.1004 0.051 Uiso 1 1 calc R . .
C5 C 1.17723(17) 0.13769(16) 0.13306(11) 0.0421(4) Uani 1 1 d . . .
C6 C 1.07794(14) 0.20097(14) 0.20532(10) 0.0311(3) Uani 1 1 d . . .
C7 C 1.02319(15) 0.33161(15) 0.21379(10) 0.0337(3) Uani 1 1 d . . .
C8 C 0.91719(15) 0.37697(14) 0.27387(10) 0.0336(3) Uani 1 1 d . . .
C9 C 0.82968(18) 0.51879(15) 0.28086(12) 0.0461(4) Uani 1 1 d . . .
C10 C 0.71499(17) 0.50294(15) 0.34097(12) 0.0454(4) Uani 1 1 d . . .
H10 H 0.6376 0.5185 0.3013 0.054 Uiso 1 1 calc R . .
H10A H 0.6866 0.5655 0.3831 0.054 Uiso 1 1 calc R . .
C11 C 0.76763(15) 0.36312(14) 0.39754(11) 0.0368(3) Uani 1 1 d . . .
C12 C 0.87878(14) 0.28773(13) 0.33475(10) 0.0304(3) Uani 1 1 d . . .
C13 C 0.80194(15) -0.04212(14) 0.44113(11) 0.0343(3) Uani 1 1 d U . .
C14 C 0.71082(18) -0.01059(18) 0.36635(13) 0.0481(4) Uani 1 1 d . . .
H14 H 0.7157 0.0452 0.3128 0.058 Uiso 1 1 calc R . .
C15 C 0.61204(19) -0.0619(2) 0.37095(16) 0.0605(4) Uani 1 1 d U . .
H15 H 0.5522 -0.0403 0.3202 0.073 Uiso 1 1 calc R . .
C16 C 0.60226(19) -0.1432(2) 0.44879(15) 0.0582(4) Uani 1 1 d U . .
H16 H 0.5350 -0.1754 0.4518 0.070 Uiso 1 1 calc R . .
C17 C 0.69241(19) -0.17704(18) 0.52270(14) 0.0502(4) Uani 1 1 d U . .
H17 H 0.6868 -0.2335 0.5756 0.060 Uiso 1 1 calc R . .
C18 C 0.79172(17) -0.12811(16) 0.51953(12) 0.0408(4) Uani 1 1 d U . .
H18 H 0.8524 -0.1527 0.5702 0.049 Uiso 1 1 calc R . .
C19 C 1.04424(17) -0.11382(16) 0.25072(12) 0.0433(4) Uani 1 1 d . . .
H19 H 1.1065 -0.1994 0.2407 0.052 Uiso 1 1 calc R . .
H19A H 1.0117 -0.1237 0.3134 0.052 Uiso 1 1 calc R . .
C20 C 0.9238(2) -0.0665(2) 0.18188(15) 0.0647(5) Uani 1 1 d . . .
H20 H 0.8683 0.0233 0.1835 0.097 Uiso 1 1 calc R . .
H20A H 0.8712 -0.1176 0.1988 0.097 Uiso 1 1 calc R . .
H20B H 0.9559 -0.0754 0.1200 0.097 Uiso 1 1 calc R . .
C21 C 1.24816(16) -0.09543(15) 0.31532(11) 0.0403(4) Uani 1 1 d . . .
H21 H 1.2847 -0.0322 0.3228 0.048 Uiso 1 1 calc R . .
H21A H 1.2165 -0.1214 0.3756 0.048 Uiso 1 1 calc R . .
C22 C 1.36320(19) -0.21440(19) 0.28945(15) 0.0594(5) Uani 1 1 d . . .
H22 H 1.3273 -0.2735 0.2738 0.089 Uiso 1 1 calc R . .
H22A H 1.4269 -0.2569 0.3415 0.089 Uiso 1 1 calc R . .
H22B H 1.4080 -0.1879 0.2368 0.089 Uiso 1 1 calc R . .
C23 C 1.1335(3) 0.2119(2) 0.03352(13) 0.0703(6) Uani 1 1 d . . .
H23 H 1.0405 0.2280 0.0216 0.106 Uiso 1 1 calc R . .
H23A H 1.1894 0.1610 -0.0100 0.106 Uiso 1 1 calc R . .
H23B H 1.1432 0.2932 0.0265 0.106 Uiso 1 1 calc R . .
C24 C 1.3240(2) 0.1198(2) 0.15386(18) 0.0683(6) Uani 1 1 d . . .
H24 H 1.3341 0.1998 0.1311 0.102 Uiso 1 1 calc R . .
H24A H 1.3859 0.0523 0.1233 0.102 Uiso 1 1 calc R . .
H24B H 1.3432 0.0962 0.2200 0.102 Uiso 1 1 calc R . .
C25 C 1.1785(2) 0.4322(2) 0.20529(15) 0.0558(5) Uani 1 1 d . . .
H25 H 1.2613 0.3554 0.2045 0.067 Uiso 1 1 calc R . .
H25A H 1.1578 0.4407 0.2698 0.067 Uiso 1 1 calc R . .
C26 C 1.1973(3) 0.5505(2) 0.15496(18) 0.0742(7) Uani 1 1 d . A .
H26 H 1.1123 0.6255 0.1546 0.089 Uiso 1 1 calc R . .
H26A H 1.2640 0.5638 0.1901 0.089 Uiso 1 1 calc R . .
C27 C 1.2410(3) 0.5457(3) 0.05738(19) 0.0866(8) Uani 1 1 d . . .
H27 H 1.1762 0.5250 0.0260 0.104 Uiso 0.476(6) 1 calc PR A 1
H27A H 1.3265 0.4706 0.0608 0.104 Uiso 0.476(6) 1 calc PR A 1
H27B H 1.1657 0.5626 0.0151 0.104 Uiso 0.524(6) 1 calc PR A 2
H27C H 1.3126 0.4621 0.0521 0.104 Uiso 0.524(6) 1 calc PR A 2
C28 C 1.2611(9) 0.6555(8) -0.0097(7) 0.093(2) Uani 0.476(6) 1 d PU A 1
H28 H 1.1767 0.6920 -0.0464 0.112 Uiso 0.476(6) 1 calc PR A 1
H28A H 1.2492 0.7166 0.0321 0.112 Uiso 0.476(6) 1 calc PR A 1
C29 C 1.3292(6) 0.6826(6) -0.0619(4) 0.085(2) Uani 0.476(6) 1 d P A 1
H29 H 1.2835 0.6948 -0.1213 0.102 Uiso 0.476(6) 1 calc PR A 1
H29A H 1.4084 0.6015 -0.0589 0.102 Uiso 0.476(6) 1 calc PR A 1
C30 C 1.3896(9) 0.7849(10) -0.0790(5) 0.085(3) Uani 0.476(6) 1 d P A 1
H30 H 1.3336 0.8591 -0.0522 0.127 Uiso 0.476(6) 1 calc PR A 1
H30A H 1.3941 0.8112 -0.1450 0.127 Uiso 0.476(6) 1 calc PR A 1
H30B H 1.4792 0.7487 -0.0507 0.127 Uiso 0.476(6) 1 calc PR A 1
C31 C 1.2949(8) 0.6605(6) 0.0370(6) 0.0797(17) Uani 0.524(6) 1 d PU A 2
H31 H 1.2487 0.7079 -0.0224 0.096 Uiso 0.524(6) 1 calc PR A 2
H31A H 1.2457 0.7142 0.0821 0.096 Uiso 0.524(6) 1 calc PR A 2
C32 C 1.3772(6) 0.6782(5) 0.0321(5) 0.086(2) Uani 0.524(6) 1 d P A 2
H32 H 1.4472 0.5987 0.0178 0.103 Uiso 0.524(6) 1 calc PR A 2
H32A H 1.3982 0.6821 0.0954 0.103 Uiso 0.524(6) 1 calc PR A 2
C33 C 1.4072(11) 0.7867(9) -0.0283(6) 0.103(3) Uani 0.524(6) 1 d P A 2
H33 H 1.4399 0.7616 -0.0871 0.155 Uiso 0.524(6) 1 calc PR A 2
H33A H 1.4748 0.8022 0.0030 0.155 Uiso 0.524(6) 1 calc PR A 2
H33B H 1.3258 0.8648 -0.0388 0.155 Uiso 0.524(6) 1 calc PR A 2
C34 C 0.9045(2) 0.5834(2) 0.32995(16) 0.0663(6) Uani 1 1 d . . .
H34 H 0.9669 0.6036 0.2880 0.099 Uiso 1 1 calc R . .
H34A H 0.9534 0.5246 0.3847 0.099 Uiso 1 1 calc R . .
H34B H 0.8398 0.6619 0.3476 0.099 Uiso 1 1 calc R . .
C35 C 0.7725(2) 0.6020(2) 0.18617(15) 0.0746(7) Uani 1 1 d . . .
H35 H 0.8446 0.6129 0.1499 0.112 Uiso 1 1 calc R . .
H35A H 0.7067 0.6857 0.1948 0.112 Uiso 1 1 calc R . .
H35B H 0.7302 0.5600 0.1540 0.112 Uiso 1 1 calc R . .
C36 C 0.83481(18) 0.35522(16) 0.49278(11) 0.0434(4) Uani 1 1 d . . .
H36 H 0.8618 0.2672 0.5271 0.052 Uiso 1 1 calc R . .
H36A H 0.9167 0.3704 0.4802 0.052 Uiso 1 1 calc R . .
C37 C 0.7490(2) 0.4486(2) 0.55541(15) 0.0675(6) Uani 1 1 d . . .
H37 H 0.7403 0.5353 0.5297 0.101 Uiso 1 1 calc R . .
H37A H 0.7917 0.4232 0.6166 0.101 Uiso 1 1 calc R . .
H37B H 0.6608 0.4464 0.5595 0.101 Uiso 1 1 calc R . .
C38 C 0.65205(17) 0.31552(17) 0.41457(13) 0.0481(4) Uani 1 1 d . . .
H38 H 0.6904 0.2257 0.4463 0.058 Uiso 1 1 calc R . .
H38A H 0.5896 0.3662 0.4564 0.058 Uiso 1 1 calc R . .
C39 C 0.5724(2) 0.3234(2) 0.32857(17) 0.0686(6) Uani 1 1 d . . .
H39 H 0.5077 0.4112 0.3096 0.103 Uiso 1 1 calc R . .
H39A H 0.5257 0.2664 0.3425 0.103 Uiso 1 1 calc R . .
H39B H 0.6332 0.2977 0.2790 0.103 Uiso 1 1 calc R . .
Si1 Si 0.93243(4) 0.02859(4) 0.43941(3) 0.03108(13) Uani 1 1 d . . .
O1 O 1.06868(12) 0.41892(11) 0.15979(8) 0.0437(3) Uani 1 1 d . . .

loop_
_atom_site_aniso_label
_atom_site_aniso_U_11
_atom_site_aniso_U_22
_atom_site_aniso_U_33
_atom_site_aniso_U_23
_atom_site_aniso_U_13
_atom_site_aniso_U_12
C1 0.0283(7) 0.0266(7) 0.0284(7) -0.0034(5) -0.0005(5) -0.0107(5)
C2 0.0303(7) 0.0277(7) 0.0284(7) -0.0053(5) -0.0001(6) -0.0114(5)
C3 0.0377(8) 0.0288(7) 0.0354(8) -0.0102(6) 0.0065(6) -0.0118(6)
C4 0.0512(10) 0.0381(9) 0.0383(8) -0.0150(7) 0.0099(7) -0.0158(7)
C5 0.0497(9) 0.0385(9) 0.0390(8) -0.0102(7) 0.0161(7) -0.0183(7)
C6 0.0323(7) 0.0326(7) 0.0276(7) -0.0061(6) 0.0022(6) -0.0120(6)
C7 0.0387(8) 0.0330(8) 0.0309(7) -0.0029(6) 0.0035(6) -0.0172(6)
C8 0.0382(8) 0.0264(7) 0.0335(8) -0.0040(6) 0.0023(6) -0.0108(6)
C9 0.0565(10) 0.0260(8) 0.0477(9) -0.0040(7) 0.0155(8) -0.0103(7)
C10 0.0447(9) 0.0294(8) 0.0477(9) -0.0010(7) 0.0061(7) -0.0027(7)
C11 0.0363(8) 0.0265(7) 0.0405(8) -0.0045(6) 0.0086(7) -0.0063(6)
C12 0.0308(7) 0.0274(7) 0.0290(7) -0.0029(5) 0.0012(6) -0.0084(6)
C13 0.0299(7) 0.0325(7) 0.0435(8) -0.0116(6) 0.0042(6) -0.0137(6)
C14 0.0453(9) 0.0497(10) 0.0499(10) -0.0038(8) -0.0065(8) -0.0207(8)
C15 0.0443(8) 0.0670(10) 0.0776(11) -0.0192(8) -0.0091(8) -0.0261(8)
C16 0.0433(8) 0.0621(10) 0.0831(10) -0.0217(8) -0.0003(7) -0.0317(7)
C17 0.0509(10) 0.0485(10) 0.0614(10) -0.0088(8) 0.0093(7) -0.0315(8)
C18 0.0412(8) 0.0407(9) 0.0459(8) -0.0092(6) 0.0005(7) -0.0211(7)
C19 0.0504(10) 0.0350(8) 0.0501(10) -0.0162(7) 0.0086(8) -0.0198(7)
C20 0.0679(13) 0.0770(14) 0.0667(13) -0.0253(11) 0.0003(11) -0.0416(11)
C21 0.0368(8) 0.0362(8) 0.0423(9) -0.0106(7) 0.0050(7) -0.0074(6)
C22 0.0438(10) 0.0470(11) 0.0748(13) -0.0192(10) 0.0016(9) -0.0015(8)
C23 0.1186(19) 0.0553(12) 0.0362(10) -0.0101(9) 0.0226(11) -0.0345(12)
C24 0.0500(11) 0.0661(13) 0.0991(17) -0.0339(12) 0.0336(11) -0.0285(10)
C25 0.0596(11) 0.0547(11) 0.0668(12) -0.0154(9) 0.0112(10) -0.0358(9)
C26 0.0785(15) 0.0581(13) 0.1065(19) -0.0292(13) 0.0301(14) -0.0445(12)
C27 0.0922(18) 0.0734(16) 0.0994(19) -0.0114(14) 0.0424(16) -0.0432(14)
C28 0.116(5) 0.104(4) 0.093(5) 0.000(4) 0.014(4) -0.087(4)
C29 0.085(4) 0.111(5) 0.072(4) -0.006(3) 0.023(3) -0.058(3)
C30 0.079(4) 0.097(5) 0.094(5) 0.013(5) 0.000(5) -0.063(4)
C31 0.081(4) 0.075(3) 0.092(5) -0.011(3) 0.016(3) -0.043(3)
C32 0.065(3) 0.079(3) 0.129(5) -0.031(3) 0.024(3) -0.041(3)
C33 0.117(7) 0.099(5) 0.124(7) -0.039(6) 0.062(6) -0.071(5)
C34 0.0825(15) 0.0439(11) 0.0853(15) -0.0295(10) 0.0312(12) -0.0333(10)
C35 0.0826(15) 0.0412(11) 0.0621(13) 0.0150(9) 0.0185(11) 0.0035(10)
C36 0.0526(10) 0.0313(8) 0.0410(9) -0.0076(7) 0.0066(7) -0.0111(7)
C37 0.0824(15) 0.0535(12) 0.0595(12) -0.0275(10) 0.0099(11) -0.0130(11)
C38 0.0392(9) 0.0399(9) 0.0604(11) -0.0092(8) 0.0131(8) -0.0116(7)
C39 0.0469(11) 0.0657(14) 0.0913(16) -0.0117(12) -0.0041(11) -0.0208(10)
Si1 0.0319(2) 0.0300(2) 0.0331(2) -0.00135(16) -0.00037(17) -0.01584(17)
O1 0.0548(7) 0.0383(6) 0.0426(6) -0.0027(5) 0.0102(5) -0.0259(5)

loop_
_atom_type_symbol
_atom_type_description
_atom_type_scat_dispersion_real
_atom_type_scat_dispersion_imag
_atom_type_scat_source
C C 0.0033 0.0016 'International Tables Vol C Tables 4.2.6.8 and 6.1.1.4'
H H 0.0000 0.0000 'International Tables Vol C Tables 4.2.6.8 and 6.1.1.4'
O O 0.0106 0.0060 'International Tables Vol C Tables 4.2.6.8 and 6.1.1.4'
Si Si 0.0817 0.0704 'International Tables Vol C Tables 4.2.6.8 and 6.1.1.4'

loop_
_geom_angle_atom_site_label_1
_geom_angle_atom_site_label_2
_geom_angle_atom_site_label_3
_geom_angle
_geom_angle_site_symmetry_3
C12 C1 C2 116.02(12) .
C12 C1 Si1 121.99(10) .
C2 C1 Si1 120.96(10) .
C6 C2 C1 121.47(12) .
C6 C2 C3 109.08(12) .
C1 C2 C3 129.36(12) .
C19 C3 C2 114.66(12) .
C19 C3 C4 111.08(13) .
C2 C3 C4 100.82(12) .
C19 C3 C21 108.94(13) .
C2 C3 C21 109.24(12) .
C4 C3 C21 111.96(13) .
C5 C4 C3 108.12(12) .
C5 C4 H4 110.1 .
C3 C4 H4 110.1 .
C5 C4 H4A 110.1 .
C3 C4 H4A 110.1 .
H4 C4 H4A 108.4 .
C6 C5 C23 112.57(15) .
C6 C5 C4 100.60(12) .
C23 C5 C4 110.16(15) .
C6 C5 C24 113.16(14) .
C23 C5 C24 109.13(16) .
C4 C5 C24 110.99(15) .
C7 C6 C2 120.20(13) .
C7 C6 C5 127.31(13) .
C2 C6 C5 112.48(12) .
C6 C7 O1 120.63(13) .
C6 C7 C8 119.77(13) .
O1 C7 C8 119.53(13) .
C7 C8 C12 119.76(13) .
C7 C8 C9 127.15(13) .
C12 C8 C9 113.06(13) .
C35 C9 C8 112.45(14) .
C35 C9 C10 110.23(17) .
C8 C9 C10 100.84(12) .
C35 C9 C34 109.18(17) .
C8 C9 C34 113.26(15) .
C10 C9 C34 110.64(15) .
C9 C10 C11 108.73(13) .
C9 C10 H10 109.9 .
C11 C10 H10 109.9 .
C9 C10 H10A 109.9 .
C11 C10 H10A 109.9 .
H10 C10 H10A 108.3 .
C38 C11 C12 114.45(13) .
C38 C11 C10 110.94(13) .
C12 C11 C10 101.72(12) .
C38 C11 C36 109.70(13) .
C12 C11 C36 108.73(12) .
C10 C11 C36 111.09(14) .
C8 C12 C1 121.83(13) .
C8 C12 C11 108.70(12) .
C1 C12 C11 129.35(12) .
C14 C13 C18 117.41(14) .
C14 C13 Si1 122.05(12) .
C18 C13 Si1 120.54(12) .
C13 C14 C15 120.65(17) .
C13 C14 H14 119.7 .
C15 C14 H14 119.7 .
C16 C15 C14 120.85(18) .
C16 C15 H15 119.6 .
C14 C15 H15 119.6 .
C15 C16 C17 119.40(17) .
C15 C16 H16 120.3 .
C17 C16 H16 120.3 .
C16 C17 C18 120.79(18) .
C16 C17 H17 119.6 .
C18 C17 H17 119.6 .
C17 C18 C13 120.89(16) .
C17 C18 H18 119.6 .
C13 C18 H18 119.6 .
C20 C19 C3 116.34(15) .
C20 C19 H19 108.2 .
C3 C19 H19 108.2 .
C20 C19 H19A 108.2 .
C3 C19 H19A 108.2 .
H19 C19 H19A 107.4 .
C19 C20 H20 109.5 .
C19 C20 H20A 109.5 .
H20 C20 H20A 109.5 .
C19 C20 H20B 109.5 .
H20 C20 H20B 109.5 .
H20A C20 H20B 109.5 .
C22 C21 C3 116.74(14) .
C22 C21 H21 108.1 .
C3 C21 H21 108.1 .
C22 C21 H21A 108.1 .
C3 C21 H21A 108.1 .
H21 C21 H21A 107.3 .
C21 C22 H22 109.5 .
C21 C22 H22A 109.5 .
H22 C22 H22A 109.5 .
C21 C22 H22B 109.5 .
H22 C22 H22B 109.5 .
H22A C22 H22B 109.5 .
C5 C23 H23 109.5 .
C5 C23 H23A 109.5 .
H23 C23 H23A 109.5 .
C5 C23 H23B 109.5 .
H23 C23 H23B 109.5 .
H23A C23 H23B 109.5 .
C5 C24 H24 109.5 .
C5 C24 H24A 109.5 .
H24 C24 H24A 109.5 .
C5 C24 H24B 109.5 .
H24 C24 H24B 109.5 .
H24A C24 H24B 109.5 .
O1 C25 C26 109.24(18) .
O1 C25 H25 109.8 .
C26 C25 H25 109.8 .
O1 C25 H25A 109.8 .
C26 C25 H25A 109.8 .
H25 C25 H25A 108.3 .
C27 C26 C25 115.61(19) .
C27 C26 H26 108.4 .
C25 C26 H26 108.4 .
C27 C26 H26A 108.4 .
C25 C26 H26A 108.4 .
H26 C26 H26A 107.4 .
C26 C27 C28 125.7(4) .
C26 C27 C31 102.1(3) .
C28 C27 C31 29.5(3) .
C26 C27 H27 105.9 .
C28 C27 H27 105.9 .
C31 C27 H27 134.2 .
C26 C27 H27A 105.9 .
C28 C27 H27A 105.9 .
C31 C27 H27A 99.8 .
H27 C27 H27A 106.2 .
C26 C27 H27B 111.3 .
C28 C27 H27B 84.8 .
C31 C27 H27B 111.3 .
H27 C27 H27B 23.8 .
H27A C27 H27B 123.8 .
C26 C27 H27C 111.3 .
C28 C27 H27C 110.8 .
C31 C27 H27C 111.3 .
H27 C27 H27C 91.1 .
H27A C27 H27C 15.1 .
H27B C27 H27C 109.2 .
C29 C28 C27 146.0(9) .
C29 C28 H28 100.3 .
C27 C28 H28 100.3 .
C29 C28 H28A 100.3 .
C27 C28 H28A 100.3 .
H28 C28 H28A 104.3 .
C28 C29 C30 136.7(8) .
C28 C29 H29 103.0 .
C30 C29 H29 103.0 .
C28 C29 H29A 103.0 .
C30 C29 H29A 103.0 .
H29 C29 H29A 105.1 .
C32 C31 C27 143.5(7) .
C32 C31 H31 101.1 .
C27 C31 H31 101.1 .
C32 C31 H31A 101.1 .
C27 C31 H31A 101.1 .
H31 C31 H31A 104.5 .
C31 C32 C33 131.3(8) .
C31 C32 H32 104.4 .
C33 C32 H32 104.4 .
C31 C32 H32A 104.4 .
C33 C32 H32A 104.4 .
H32 C32 H32A 105.6 .
C32 C33 H33 109.5 .
C32 C33 H33A 109.5 .
H33 C33 H33A 109.5 .
C32 C33 H33B 109.5 .
H33 C33 H33B 109.5 .
H33A C33 H33B 109.5 .
C9 C34 H34 109.5 .
C9 C34 H34A 109.5 .
H34 C34 H34A 109.5 .
C9 C34 H34B 109.5 .
H34 C34 H34B 109.5 .
H34A C34 H34B 109.5 .
C9 C35 H35 109.5 .
C9 C35 H35A 109.5 .
H35 C35 H35A 109.5 .
C9 C35 H35B 109.5 .
H35 C35 H35B 109.5 .
H35A C35 H35B 109.5 .
C37 C36 C11 116.59(15) .
C37 C36 H36 108.1 .
C11 C36 H36 108.1 .
C37 C36 H36A 108.1 .
C11 C36 H36A 108.1 .
H36 C36 H36A 107.3 .
C36 C37 H37 109.5 .
C36 C37 H37A 109.5 .
H37 C37 H37A 109.5 .
C36 C37 H37B 109.5 .
H37 C37 H37B 109.5 .
H37A C37 H37B 109.5 .
C39 C38 C11 115.94(16) .
C39 C38 H38 108.3 .
C11 C38 H38 108.3 .
C39 C38 H38A 108.3 .
C11 C38 H38A 108.3 .
H38 C38 H38A 107.4 .
C38 C39 H39 109.5 .
C38 C39 H39A 109.5 .
H39 C39 H39A 109.5 .
C38 C39 H39B 109.5 .
H39 C39 H39B 109.5 .
H39A C39 H39B 109.5 .
C13 Si1 C1 121.84(7) .
C13 Si1 Si1 118.20(6) 2_756
C1 Si1 Si1 119.94(5) 2_756
C7 O1 C25 112.81(13) .

loop_
_geom_bond_atom_site_label_1
_geom_bond_atom_site_label_2
_geom_bond_distance
_geom_bond_site_symmetry_2
C1 C12 1.4227(19) .
C1 C2 1.4281(19) .
C1 Si1 1.8982(14) .
C2 C6 1.407(2) .
C2 C3 1.5432(19) .
C3 C19 1.538(2) .
C3 C4 1.547(2) .
C3 C21 1.554(2) .
C4 C5 1.541(2) .
C4 H4 0.9700 .
C4 H4A 0.9700 .
C5 C6 1.529(2) .
C5 C23 1.529(3) .
C5 C24 1.545(3) .
C6 C7 1.390(2) .
C7 O1 1.3906(18) .
C7 C8 1.396(2) .
C8 C12 1.408(2) .
C8 C9 1.530(2) .
C9 C35 1.521(3) .
C9 C10 1.539(2) .
C9 C34 1.548(3) .
C10 C11 1.545(2) .
C10 H10 0.9700 .
C10 H10A 0.9700 .
C11 C38 1.541(2) .
C11 C12 1.543(2) .
C11 C36 1.558(2) .
C13 C14 1.391(2) .
C13 C18 1.400(2) .
C13 Si1 1.8750(15) .
C14 C15 1.398(2) .
C14 H14 0.9300 .
C15 C16 1.362(3) .
C15 H15 0.9300 .
C16 C17 1.371(3) .
C16 H16 0.9300 .
C17 C18 1.385(2) .
C17 H17 0.9300 .
C18 H18 0.9300 .
C19 C20 1.524(3) .
C19 H19 0.9700 .
C19 H19A 0.9700 .
C20 H20 0.9600 .
C20 H20A 0.9600 .
C20 H20B 0.9600 .
C21 C22 1.522(2) .
C21 H21 0.9700 .
C21 H21A 0.9700 .
C22 H22 0.9600 .
C22 H22A 0.9600 .
C22 H22B 0.9600 .
C23 H23 0.9600 .
C23 H23A 0.9600 .
C23 H23B 0.9600 .
C24 H24 0.9600 .
C24 H24A 0.9600 .
C24 H24B 0.9600 .
C25 O1 1.446(2) .
C25 C26 1.501(3) .
C25 H25 0.9700 .
C25 H25A 0.9700 .
C26 C27 1.483(3) .
C26 H26 0.9700 .
C26 H26A 0.9700 .
C27 C28 1.529(7) .
C27 C31 1.610(7) .
C27 H27 0.9700 .
C27 H27A 0.9700 .
C27 H27B 0.9700 .
C27 H27C 0.9700 .
C28 C29 1.126(8) .
C28 H28 0.9700 .
C28 H28A 0.9700 .
C29 C30 1.528(10) .
C29 H29 0.9700 .
C29 H29A 0.9700 .
C30 H30 0.9600 .
C30 H30A 0.9600 .
C30 H30B 0.9600 .
C31 C32 0.981(7) .
C31 H31 0.9700 .
C31 H31A 0.9700 .
C32 C33 1.524(9) .
C32 H32 0.9700 .
C32 H32A 0.9700 .
C33 H33 0.9600 .
C33 H33A 0.9600 .
C33 H33B 0.9600 .
C34 H34 0.9600 .
C34 H34A 0.9600 .
C34 H34B 0.9600 .
C35 H35 0.9600 .
C35 H35A 0.9600 .
C35 H35B 0.9600 .
C36 C37 1.519(2) .
C36 H36 0.9700 .
C36 H36A 0.9700 .
C37 H37 0.9600 .
C37 H37A 0.9600 .
C37 H37B 0.9600 .
C38 C39 1.512(3) .
C38 H38 0.9700 .
C38 H38A 0.9700 .
C39 H39 0.9600 .
C39 H39A 0.9600 .
C39 H39B 0.9600 .
Si1 Si1 2.1626(8) 2_756

loop_
_geom_torsion_atom_site_label_1
_geom_torsion_atom_site_label_2
_geom_torsion_atom_site_label_3
_geom_torsion_atom_site_label_4
_geom_torsion
_geom_torsion_site_symmetry_4
C12 C1 C2 C6 6.8(2) .
Si1 C1 C2 C6 -161.77(11) .
C12 C1 C2 C3 -177.05(13) .
Si1 C1 C2 C3 14.3(2) .
C6 C2 C3 C19 -140.88(13) .
C1 C2 C3 C19 42.6(2) .
C6 C2 C3 C4 -21.49(15) .
C1 C2 C3 C4 162.03(14) .
C6 C2 C3 C21 96.55(14) .
C1 C2 C3 C21 -79.94(18) .
C19 C3 C4 C5 151.92(13) .
C2 C3 C4 C5 29.98(16) .
C21 C3 C4 C5 -86.04(16) .
C3 C4 C5 C6 -26.79(16) .
C3 C4 C5 C23 -145.79(15) .
C3 C4 C5 C24 93.23(17) .
C1 C2 C6 C7 0.9(2) .
C3 C2 C6 C7 -175.89(13) .
C1 C2 C6 C5 -177.69(13) .
C3 C2 C6 C5 5.50(17) .
C23 C5 C6 C7 -48.1(2) .
C4 C5 C6 C7 -165.37(15) .
C24 C5 C6 C7 76.2(2) .
C23 C5 C6 C2 130.35(16) .
C4 C5 C6 C2 13.12(17) .
C24 C5 C6 C2 -105.33(16) .
C2 C6 C7 O1 174.14(13) .
C5 C6 C7 O1 -7.5(2) .
C2 C6 C7 C8 -8.9(2) .
C5 C6 C7 C8 169.53(15) .
C6 C7 C8 C12 8.6(2) .
O1 C7 C8 C12 -174.34(13) .
C6 C7 C8 C9 -169.41(15) .
O1 C7 C8 C9 7.6(2) .
C7 C8 C9 C35 50.1(2) .
C12 C8 C9 C35 -128.08(17) .
C7 C8 C9 C10 167.46(16) .
C12 C8 C9 C10 -10.69(18) .
C7 C8 C9 C34 -74.3(2) .
C12 C8 C9 C34 107.54(17) .
C35 C9 C10 C11 142.25(16) .
C8 C9 C10 C11 23.24(18) .
C34 C9 C10 C11 -96.88(17) .
C9 C10 C11 C38 -148.91(15) .
C9 C10 C11 C12 -26.77(18) .
C9 C10 C11 C36 88.78(17) .
C7 C8 C12 C1 -0.5(2) .
C9 C8 C12 C1 177.83(13) .
C7 C8 C12 C11 175.82(13) .
C9 C8 C12 C11 -5.88(18) .
C2 C1 C12 C8 -7.1(2) .
Si1 C1 C12 C8 161.42(11) .
C2 C1 C12 C11 177.49(13) .
Si1 C1 C12 C11 -14.0(2) .
C38 C11 C12 C8 139.39(14) .
C10 C11 C12 C8 19.70(16) .
C36 C11 C12 C8 -97.57(14) .
C38 C11 C12 C1 -44.7(2) .
C10 C11 C12 C1 -164.38(15) .
C36 C11 C12 C1 78.34(19) .
C18 C13 C14 C15 1.0(2) .
Si1 C13 C14 C15 -178.03(14) .
C13 C14 C15 C16 0.4(3) .
C14 C15 C16 C17 -1.4(3) .
C15 C16 C17 C18 0.9(3) .
C16 C17 C18 C13 0.5(3) .
C14 C13 C18 C17 -1.4(2) .
Si1 C13 C18 C17 177.62(13) .
C2 C3 C19 C20 61.48(19) .
C4 C3 C19 C20 -52.00(19) .
C21 C3 C19 C20 -175.78(14) .
C19 C3 C21 C22 71.42(18) .
C2 C3 C21 C22 -162.64(15) .
C4 C3 C21 C22 -51.84(19) .
O1 C25 C26 C27 -64.5(3) .
C25 C26 C27 C28 177.2(5) .
C25 C26 C27 C31 -163.1(3) .
C26 C27 C28 C29 133.6(15) .
C31 C27 C28 C29 91.7(19) .
C27 C28 C29 C30 -130.2(14) .
C26 C27 C31 C32 102.7(14) .
C28 C27 C31 C32 -111.0(18) .
C27 C31 C32 C33 148.1(9) .
C38 C11 C36 C37 -68.1(2) .
C12 C11 C36 C37 166.10(15) .
C10 C11 C36 C37 55.0(2) .
C12 C11 C38 C39 -60.28(19) .
C10 C11 C38 C39 54.1(2) .
C36 C11 C38 C39 177.21(15) .
C14 C13 Si1 C1 1.76(17) .
C18 C13 Si1 C1 -177.25(12) .
C14 C13 Si1 Si1 179.89(12) 2_756
C18 C13 Si1 Si1 0.87(15) 2_756
C12 C1 Si1 C13 94.28(13) .
C2 C1 Si1 C13 -97.80(12) .
C12 C1 Si1 Si1 -83.82(12) 2_756
C2 C1 Si1 Si1 84.11(12) 2_756
C6 C7 O1 C25 -91.60(18) .
C8 C7 O1 C25 91.39(17) .
C26 C25 O1 C7 -165.62(15) .
